data_4071786
loop_
_publ_author_name
'Adams, Richard D.'
'Trufan, Eszter'

_publ_section_title
;
 Diruthenium&#x2212;Tin Complexes from the Reaction of Ph2SnH2with
 Ru(CO)5and Their Reactions with Bis(tri-tert-butylphosphine)platinum
;
_journal_issue 16
_journal_name_full Organometallics
_journal_page_first 4108
_journal_paper_doi 10.1021/om800385w
_journal_volume 27
_journal_year 2008
_chemical_formula_sum 'C20 H12 O8 Ru2 Sn'
_chemical_formula_weight 701.13
_chemical_name_systematic
; 
 ? 
;
_space_group_IT_number 2
_symmetry_cell_setting triclinic
_symmetry_space_group_name_Hall '-P 1'
_symmetry_space_group_name_H-M 'P -1'
_atom_sites_solution_hydrogens geom
_atom_sites_solution_primary direct
_atom_sites_solution_secondary difmap
_audit_creation_method SHELXL-97
_cell_angle_alpha 75.2000(10)
_cell_angle_beta 75.7210(10)
_cell_angle_gamma 89.3120(10)
_cell_formula_units_Z 4
_cell_length_a 9.6227(5)
_cell_length_b 15.1915(7)
_cell_length_c 17.7393(8)
_cell_measurement_reflns_used 9310
_cell_measurement_temperature 293(2)
_cell_measurement_theta_max 28.25
_cell_measurement_theta_min 2.22
_cell_volume 2426.1(2)
_computing_cell_refinement 'SAINT+  V6.45 (Bruker, 2003)'
_computing_data_collection 'SMART V5.632 (Bruker, 2005)'
_computing_data_reduction 'SAINT+  V6.45'
_computing_molecular_graphics 'SHELXTL V6.1 (Sheldrick, 2000)'
_computing_publication_material 'SHELXTL V6.1'
_computing_structure_refinement 'SHELXL-97 (Sheldrick, 1997)'
_computing_structure_solution 'SHELXS-97 (Sheldrick, 1990)'
_diffrn_ambient_temperature 293(2)
_diffrn_measured_fraction_theta_full 0.984
_diffrn_measured_fraction_theta_max 0.984
_diffrn_measurement_device_type 'Bruker SMART APEX CCD diffractometer'
_diffrn_measurement_method 'omega scans'
_diffrn_radiation_monochromator graphite
_diffrn_radiation_source 'fine-focus sealed tube'
_diffrn_radiation_type MoK\a
_diffrn_radiation_wavelength 0.71073
_diffrn_reflns_av_R_equivalents 0.0190
_diffrn_reflns_av_sigmaI/netI 0.0260
_diffrn_reflns_limit_h_max 12
_diffrn_reflns_limit_h_min -12
_diffrn_reflns_limit_k_max 20
_diffrn_reflns_limit_k_min -20
_diffrn_reflns_limit_l_max 23
_diffrn_reflns_limit_l_min -23
_diffrn_reflns_number 25462
_diffrn_reflns_theta_full 28.41
_diffrn_reflns_theta_max 28.41
_diffrn_reflns_theta_min 1.23
_diffrn_standards_decay_% <1
_exptl_absorpt_coefficient_mu 2.290
_exptl_absorpt_correction_T_max 1.000
_exptl_absorpt_correction_T_min 0.804
_exptl_absorpt_correction_type multi-scan
_exptl_absorpt_process_details '(SADABS, Bruker, 1997)'
_exptl_crystal_colour orange
_exptl_crystal_density_diffrn 1.920
_exptl_crystal_density_method 'not measured'
_exptl_crystal_description block
_exptl_crystal_F_000 1336
_exptl_crystal_size_max 0.60
_exptl_crystal_size_mid 0.20
_exptl_crystal_size_min 0.15
_refine_diff_density_max 1.386
_refine_diff_density_min -1.128
_refine_diff_density_rms 0.123
_refine_ls_extinction_method none
_refine_ls_goodness_of_fit_ref 1.058
_refine_ls_hydrogen_treatment mixed
_refine_ls_matrix_type full
_refine_ls_number_parameters 575
_refine_ls_number_reflns 11979
_refine_ls_number_restraints 0
_refine_ls_restrained_S_all 1.058
_refine_ls_R_factor_all 0.0585
_refine_ls_R_factor_gt 0.0424
_refine_ls_shift/su_max 0.001
_refine_ls_shift/su_mean 0.000
_refine_ls_structure_factor_coef Fsqd
_refine_ls_weighting_details 'calc w=1/[\s^2^(Fo^2^)+(0.0596P)^2^+2.0249P] where P=(Fo^2^+2Fc^2^)/3'
_refine_ls_weighting_scheme calc
_refine_ls_wR_factor_gt 0.1104
_refine_ls_wR_factor_ref 0.1254
_reflns_number_gt 9029
_reflns_number_total 11979
_reflns_threshold_expression >2sigma(I)
_cod_data_source_file om800385w-file001.cif
_cod_data_source_block p-1
_cod_depositor_comments
;
The following automatic conversions were performed:

'_symmetry_cell_setting' value 'Triclinic' changed to 'triclinic'
according to /home/saulius/struct/CIF-dictionaries/cif_core.dic
dictionary named 'cif_core.dic' version 2.4.1 from
2010-06-29.

'_exptl_absorpt_correction_type' value 'Multi-Scan'
changed to 'multi-scan' according to
/home/saulius/struct/CIF-dictionaries/cif_core.dic dictionary named
'cif_core.dic' version 2.4.1 from 2010-06-29.

Automatic conversion script
Id: cif_fix_values 1715 2011-07-08 13:25:40Z adriana 
;
_cod_original_sg_symbol_H-M P-1
_cod_database_code 4071786

loop_
_symmetry_equiv_pos_as_xyz
'x, y, z'
'-x, -y, -z'

loop_
_atom_site_label
_atom_site_type_symbol
_atom_site_fract_x
_atom_site_fract_y
_atom_site_fract_z
_atom_site_U_iso_or_equiv
_atom_site_adp_type
_atom_site_occupancy
_atom_site_symmetry_multiplicity
_atom_site_calc_flag
_atom_site_refinement_flags
Ru1 Ru 0.86876(5) 0.33236(3) 0.66094(3) 0.07060(12) Uani 1 1 d .
Ru2 Ru 0.44805(6) 0.18415(4) 0.66768(3) 0.08121(14) Uani 1 1 d .
Ru3 Ru 0.34249(5) 0.67443(4) 0.66511(3) 0.08660(15) Uani 1 1 d .
Ru4 Ru -0.06187(5) 0.84010(3) 0.65937(2) 0.06855(12) Uani 1 1 d .
Sn1 Sn 0.63198(3) 0.22416(2) 0.751139(19) 0.05784(9) Uani 1 1 d .
Sn2 Sn 0.09018(4) 0.72440(2) 0.748866(19) 0.05962(10) Uani 1 1 d .
O11 O 1.1259(7) 0.4518(5) 0.5428(4) 0.159(3) Uani 1 1 d .
O12 O 0.9446(8) 0.1603(4) 0.6015(4) 0.152(3) Uani 1 1 d .
O13 O 0.9903(7) 0.2958(4) 0.8130(3) 0.131(2) Uani 1 1 d .
O14 O 0.6817(7) 0.4880(3) 0.6964(4) 0.1229(18) Uani 1 1 d .
O21 O 0.4397(10) 0.3937(4) 0.6190(4) 0.169(3) Uani 1 1 d .
O22 O 0.5740(8) -0.0042(4) 0.6967(4) 0.149(2) Uani 1 1 d .
O23 O 0.2904(9) 0.1553(6) 0.5446(4) 0.190(4) Uani 1 1 d .
O24 O 0.2072(6) 0.1345(5) 0.8267(4) 0.142(2) Uani 1 1 d .
O41 O 0.6007(8) 0.6214(5) 0.5490(4) 0.166(3) Uani 1 1 d .
O42 O 0.1769(9) 0.4883(5) 0.7064(5) 0.172(3) Uani 1 1 d .
O43 O 0.4499(7) 0.6351(5) 0.8210(5) 0.152(2) Uani 1 1 d .
O44 O 0.4100(8) 0.8814(5) 0.6005(5) 0.170(3) Uani 1 1 d .
O51 O 0.1079(6) 0.9879(3) 0.6935(3) 0.1109(15) Uani 1 1 d .
O52 O -0.3233(6) 0.8070(4) 0.8080(3) 0.1227(18) Uani 1 1 d .
O53 O -0.1001(10) 0.6730(4) 0.5979(4) 0.166(3) Uani 1 1 d .
O54 O -0.1932(7) 0.9752(4) 0.5387(4) 0.138(2) Uani 1 1 d .
C11 C 1.0330(8) 0.4088(5) 0.5868(5) 0.107(2) Uani 1 1 d .
C12 C 0.9206(8) 0.2230(6) 0.6249(4) 0.100(2) Uani 1 1 d .
C13 C 0.9473(8) 0.3098(4) 0.7573(4) 0.0892(17) Uani 1 1 d .
C14 C 0.7527(8) 0.4306(4) 0.6865(4) 0.0894(17) Uani 1 1 d .
C21 C 0.4363(10) 0.3164(6) 0.6378(5) 0.119(3) Uani 1 1 d .
C22 C 0.5221(9) 0.0652(5) 0.6880(5) 0.103(2) Uani 1 1 d .
C23 C 0.3419(10) 0.1640(6) 0.5913(5) 0.124(3) Uani 1 1 d .
C24 C 0.2941(8) 0.1549(5) 0.7674(5) 0.100(2) Uani 1 1 d .
C25 C 0.5125(5) 0.2817(3) 0.8460(3) 0.0654(11) Uani 1 1 d .
C26 C 0.5507(6) 0.2628(4) 0.9192(3) 0.0724(13) Uani 1 1 d .
H26 H 0.6265 0.2258 0.9264 0.087 Uiso 1 1 calc R
C27 C 0.4774(8) 0.2983(5) 0.9806(4) 0.095(2) Uani 1 1 d .
H27 H 0.5042 0.2851 1.0290 0.114 Uiso 1 1 calc R
C28 C 0.3666(10) 0.3523(5) 0.9715(5) 0.120(3) Uani 1 1 d .
H28 H 0.3169 0.3749 1.0140 0.144 Uiso 1 1 calc R
C29 C 0.3277(10) 0.3737(6) 0.9004(6) 0.136(3) Uani 1 1 d .
H29 H 0.2534 0.4122 0.8935 0.163 Uiso 1 1 calc R
C30 C 0.3997(8) 0.3375(5) 0.8387(5) 0.108(2) Uani 1 1 d .
H30 H 0.3713 0.3512 0.7908 0.129 Uiso 1 1 calc R
C31 C 0.6952(5) 0.0992(3) 0.8224(3) 0.0623(11) Uani 1 1 d .
C32 C 0.8352(6) 0.0765(4) 0.8206(3) 0.0754(14) Uani 1 1 d .
H32 H 0.9103 0.1152 0.7847 0.091 Uiso 1 1 calc R
C33 C 0.8657(7) -0.0032(4) 0.8717(4) 0.0890(17) Uani 1 1 d .
H33 H 0.9607 -0.0173 0.8697 0.107 Uiso 1 1 calc R
C34 C 0.7572(8) -0.0607(4) 0.9245(4) 0.0884(17) Uani 1 1 d .
H34 H 0.7775 -0.1145 0.9581 0.106 Uiso 1 1 calc R
C35 C 0.6207(8) -0.0391(4) 0.9276(4) 0.0927(18) Uani 1 1 d .
H35 H 0.5464 -0.0779 0.9641 0.111 Uiso 1 1 calc R
C36 C 0.5891(6) 0.0395(4) 0.8777(4) 0.0819(15) Uani 1 1 d .
H36 H 0.4935 0.0528 0.8813 0.098 Uiso 1 1 calc R
C41 C 0.5103(10) 0.6401(6) 0.5933(5) 0.127(3) Uani 1 1 d .
C42 C 0.2399(10) 0.5566(6) 0.6929(5) 0.118(3) Uani 1 1 d .
C43 C 0.4136(8) 0.6513(6) 0.7636(6) 0.109(2) Uani 1 1 d .
C44 C 0.3888(9) 0.8008(7) 0.6291(6) 0.134(3) Uani 1 1 d .
C51 C 0.0399(7) 0.9331(4) 0.6842(4) 0.0808(15) Uani 1 1 d .
C52 C -0.2265(7) 0.8201(4) 0.7536(4) 0.0826(15) Uani 1 1 d .
C53 C -0.0953(10) 0.7341(5) 0.6232(4) 0.108(2) Uani 1 1 d .
C54 C -0.1487(8) 0.9264(5) 0.5829(4) 0.0965(19) Uani 1 1 d .
C55 C 0.1310(6) 0.7815(3) 0.8420(3) 0.0660(12) Uani 1 1 d .
C56 C 0.2517(8) 0.8371(5) 0.8302(4) 0.099(2) Uani 1 1 d .
H56 H 0.3197 0.8497 0.7809 0.118 Uiso 1 1 calc R
C57 C 0.2728(11) 0.8743(6) 0.8906(6) 0.128(3) Uani 1 1 d .
H57 H 0.3544 0.9116 0.8817 0.153 Uiso 1 1 calc R
C58 C 0.1725(13) 0.8559(6) 0.9637(6) 0.125(3) Uani 1 1 d .
H58 H 0.1863 0.8806 1.0044 0.150 Uiso 1 1 calc R
C59 C 0.0524(10) 0.8011(5) 0.9767(4) 0.103(2) Uani 1 1 d .
H59 H -0.0157 0.7886 1.0260 0.123 Uiso 1 1 calc R
C60 C 0.0330(7) 0.7644(4) 0.9158(3) 0.0742(14) Uani 1 1 d .
H60 H -0.0487 0.7271 0.9251 0.089 Uiso 1 1 calc R
C61 C -0.0390(6) 0.6023(3) 0.8220(3) 0.0664(12) Uani 1 1 d .
C62 C 0.0143(7) 0.5438(4) 0.8777(4) 0.099(2) Uani 1 1 d .
H62 H 0.1057 0.5569 0.8821 0.119 Uiso 1 1 calc R
C63 C -0.0614(9) 0.4652(5) 0.9285(5) 0.118(3) Uani 1 1 d .
H63 H -0.0206 0.4271 0.9664 0.142 Uiso 1 1 calc R
C64 C -0.1924(8) 0.4436(4) 0.9237(4) 0.0951(19) Uani 1 1 d .
H64 H -0.2417 0.3894 0.9559 0.114 Uiso 1 1 calc R
C65 C -0.2508(7) 0.5015(4) 0.8715(4) 0.0953(19) Uani 1 1 d .
H65 H -0.3438 0.4884 0.8695 0.114 Uiso 1 1 calc R
C66 C -0.1765(6) 0.5811(4) 0.8198(4) 0.0812(15) Uani 1 1 d .
H66 H -0.2199 0.6199 0.7838 0.097 Uiso 1 1 calc R
H1 H 0.776(4) 0.358(3) 0.577(2) 0.051(11) Uiso 1 1 d .
H2 H 0.586(7) 0.204(4) 0.595(4) 0.10(2) Uiso 1 1 d .
H3 H 0.238(4) 0.680(3) 0.584(2) 0.052(11) Uiso 1 1 d .
H4 H 0.060(7) 0.848(4) 0.600(3) 0.100(19) Uiso 1 1 d .

loop_
_atom_site_aniso_label
_atom_site_aniso_U_11
_atom_site_aniso_U_22
_atom_site_aniso_U_33
_atom_site_aniso_U_23
_atom_site_aniso_U_13
_atom_site_aniso_U_12
Ru1 0.0730(3) 0.0670(3) 0.0628(2) -0.00388(18) -0.01368(19) -0.00572(19)
Ru2 0.0807(3) 0.0869(3) 0.0823(3) -0.0217(2) -0.0318(2) -0.0061(2)
Ru3 0.0727(3) 0.0908(3) 0.0890(3) -0.0277(3) -0.0028(2) 0.0106(2)
Ru4 0.0762(3) 0.0658(2) 0.0585(2) -0.00946(18) -0.01424(19) -0.00151(19)
Sn1 0.05992(18) 0.05277(17) 0.05932(18) -0.01092(13) -0.01613(14) 0.00372(13)
Sn2 0.06139(19) 0.05347(17) 0.05982(18) -0.01308(13) -0.00896(14) -0.00498(13)
O11 0.106(4) 0.159(5) 0.156(5) 0.018(4) 0.008(4) -0.038(4)
O12 0.189(7) 0.127(5) 0.133(5) -0.062(4) 0.004(4) 0.031(4)
O13 0.166(5) 0.127(4) 0.125(4) -0.026(3) -0.089(4) 0.020(4)
O14 0.143(5) 0.078(3) 0.155(5) -0.031(3) -0.051(4) 0.025(3)
O21 0.266(9) 0.090(4) 0.179(6) -0.012(4) -0.134(6) 0.041(5)
O22 0.180(6) 0.105(4) 0.189(6) -0.074(4) -0.061(5) 0.037(4)
O23 0.201(7) 0.251(9) 0.142(5) -0.036(5) -0.097(5) -0.083(6)
O24 0.086(4) 0.167(6) 0.151(5) -0.032(4) 0.002(4) -0.005(4)
O41 0.142(5) 0.219(7) 0.113(4) -0.036(4) 0.003(4) 0.080(5)
O42 0.180(7) 0.124(5) 0.222(8) -0.095(5) -0.017(6) -0.018(5)
O43 0.129(5) 0.188(7) 0.172(6) -0.064(5) -0.080(5) 0.034(4)
O44 0.153(6) 0.123(5) 0.176(6) -0.005(4) 0.032(5) -0.030(4)
O51 0.125(4) 0.075(3) 0.136(4) -0.026(3) -0.037(3) -0.011(3)
O52 0.107(4) 0.122(4) 0.109(4) -0.022(3) 0.019(3) -0.002(3)
O53 0.267(9) 0.124(5) 0.140(5) -0.064(4) -0.080(6) -0.021(5)
O54 0.160(5) 0.123(4) 0.130(4) 0.013(3) -0.079(4) 0.008(4)
C11 0.092(5) 0.105(5) 0.100(5) 0.003(4) -0.009(4) -0.013(4)
C12 0.097(5) 0.112(5) 0.081(4) -0.025(4) -0.005(3) 0.006(4)
C13 0.101(5) 0.072(4) 0.094(4) -0.007(3) -0.038(4) -0.002(3)
C14 0.099(5) 0.072(4) 0.097(4) -0.007(3) -0.039(4) -0.008(3)
C21 0.147(7) 0.124(6) 0.111(6) -0.030(5) -0.078(5) 0.022(6)
C22 0.110(5) 0.097(5) 0.110(5) -0.044(4) -0.024(4) -0.005(4)
C23 0.127(7) 0.143(7) 0.109(6) -0.026(5) -0.047(5) -0.031(5)
C24 0.070(4) 0.113(5) 0.125(6) -0.038(4) -0.032(4) 0.012(4)
C25 0.065(3) 0.057(3) 0.069(3) -0.014(2) -0.009(2) 0.004(2)
C26 0.079(3) 0.067(3) 0.065(3) -0.014(2) -0.010(2) -0.010(2)
C27 0.109(5) 0.096(4) 0.070(3) -0.029(3) 0.003(3) -0.024(4)
C28 0.123(6) 0.099(5) 0.117(6) -0.056(5) 0.038(5) -0.018(5)
C29 0.122(7) 0.122(7) 0.156(8) -0.051(6) -0.004(6) 0.058(5)
C30 0.107(5) 0.118(5) 0.101(5) -0.035(4) -0.027(4) 0.053(4)
C31 0.063(3) 0.057(2) 0.068(3) -0.015(2) -0.020(2) 0.006(2)
C32 0.071(3) 0.065(3) 0.082(3) -0.007(3) -0.016(3) 0.000(2)
C33 0.088(4) 0.073(4) 0.102(4) -0.012(3) -0.029(3) 0.029(3)
C34 0.109(5) 0.060(3) 0.089(4) -0.006(3) -0.028(4) 0.019(3)
C35 0.095(4) 0.063(3) 0.101(4) 0.005(3) -0.016(3) -0.005(3)
C36 0.072(3) 0.065(3) 0.100(4) -0.005(3) -0.023(3) 0.001(3)
C41 0.114(6) 0.149(7) 0.096(5) -0.021(5) 0.001(5) 0.053(5)
C42 0.122(6) 0.098(5) 0.136(7) -0.054(5) -0.013(5) 0.005(5)
C43 0.078(4) 0.120(6) 0.136(7) -0.046(5) -0.026(4) 0.015(4)
C44 0.088(5) 0.141(7) 0.136(7) -0.034(6) 0.034(5) -0.006(5)
C51 0.086(4) 0.066(3) 0.083(4) -0.011(3) -0.018(3) 0.001(3)
C52 0.079(4) 0.076(4) 0.083(4) -0.014(3) -0.010(3) 0.002(3)
C53 0.148(7) 0.093(5) 0.086(4) -0.015(4) -0.046(4) -0.011(4)
C54 0.108(5) 0.093(4) 0.082(4) 0.001(3) -0.036(4) -0.002(4)
C55 0.075(3) 0.055(3) 0.069(3) -0.011(2) -0.027(2) 0.003(2)
C56 0.099(5) 0.095(4) 0.109(5) -0.031(4) -0.035(4) -0.023(4)
C57 0.151(8) 0.109(6) 0.162(8) -0.054(6) -0.088(7) -0.011(5)
C58 0.198(10) 0.105(6) 0.127(7) -0.064(5) -0.108(7) 0.060(6)
C59 0.138(6) 0.110(5) 0.074(4) -0.031(4) -0.045(4) 0.044(5)
C60 0.092(4) 0.071(3) 0.064(3) -0.016(2) -0.028(3) 0.019(3)
C61 0.070(3) 0.054(2) 0.069(3) -0.011(2) -0.011(2) -0.002(2)
C62 0.078(4) 0.075(4) 0.130(5) 0.007(4) -0.036(4) -0.006(3)
C63 0.105(5) 0.077(4) 0.144(7) 0.024(4) -0.030(5) -0.005(4)
C64 0.107(5) 0.065(3) 0.100(5) -0.005(3) -0.018(4) -0.022(3)
C65 0.086(4) 0.085(4) 0.105(5) -0.022(4) -0.009(4) -0.031(3)
C66 0.078(4) 0.072(3) 0.083(4) -0.008(3) -0.013(3) -0.013(3)

loop_
_atom_type_symbol
_atom_type_description
_atom_type_scat_dispersion_real
_atom_type_scat_dispersion_imag
_atom_type_scat_source
C C 0.0033 0.0016 'International Tables Vol C Tables 4.2.6.8 and 6.1.1.4'
H H 0.0000 0.0000 'International Tables Vol C Tables 4.2.6.8 and 6.1.1.4'
O O 0.0106 0.0060 'International Tables Vol C Tables 4.2.6.8 and 6.1.1.4'
Ru Ru -1.2594 0.8363 'International Tables Vol C Tables 4.2.6.8 and 6.1.1.4'
Sn Sn -0.6537 1.4246 'International Tables Vol C Tables 4.2.6.8 and 6.1.1.4'

loop_
_geom_angle_atom_site_label_1
_geom_angle_atom_site_label_2
_geom_angle_atom_site_label_3
_geom_angle
C14 Ru1 C12 158.6(3)
C14 Ru1 C11 96.7(3)
C12 Ru1 C11 95.5(3)
C14 Ru1 C13 95.0(3)
C12 Ru1 C13 101.1(3)
C11 Ru1 C13 96.0(3)
C14 Ru1 Sn1 84.32(19)
C12 Ru1 Sn1 81.8(2)
C11 Ru1 Sn1 174.3(2)
C13 Ru1 Sn1 89.47(19)
C14 Ru1 H1 79.5(12)
C12 Ru1 H1 83.5(12)
C11 Ru1 H1 87.9(13)
C13 Ru1 H1 173.7(13)
Sn1 Ru1 H1 86.8(13)
C22 Ru2 C21 162.1(4)
C22 Ru2 C24 94.1(3)
C21 Ru2 C24 98.8(4)
C22 Ru2 C23 95.7(4)
C21 Ru2 C23 94.3(3)
C24 Ru2 C23 100.0(3)
C22 Ru2 Sn1 85.0(2)
C21 Ru2 Sn1 82.6(2)
C24 Ru2 Sn1 89.5(2)
C23 Ru2 Sn1 170.3(3)
C22 Ru2 H2 82(2)
C21 Ru2 H2 84(2)
C24 Ru2 H2 172(2)
C23 Ru2 H2 87(2)
Sn1 Ru2 H2 84(2)
C44 Ru3 C42 162.0(4)
C44 Ru3 C41 95.7(4)
C42 Ru3 C41 94.5(4)
C44 Ru3 C43 97.3(4)
C42 Ru3 C43 95.7(4)
C41 Ru3 C43 98.7(3)
C44 Ru3 Sn2 84.1(2)
C42 Ru3 Sn2 83.8(2)
C41 Ru3 Sn2 172.2(3)
C43 Ru3 Sn2 89.0(2)
C44 Ru3 H3 91.9(12)
C42 Ru3 H3 73.6(12)
C41 Ru3 H3 88.7(12)
C43 Ru3 H3 167.5(13)
Sn2 Ru3 H3 83.6(12)
C51 Ru4 C53 159.7(3)
C51 Ru4 C52 97.2(3)
C53 Ru4 C52 98.5(3)
C51 Ru4 C54 94.9(3)
C53 Ru4 C54 95.7(3)
C52 Ru4 C54 97.6(3)
C51 Ru4 Sn2 83.75(18)
C53 Ru4 Sn2 83.5(2)
C52 Ru4 Sn2 89.93(18)
C54 Ru4 Sn2 172.4(2)
C51 Ru4 H4 82(2)
C53 Ru4 H4 81(2)
C52 Ru4 H4 174(3)
C54 Ru4 H4 89(2)
Sn2 Ru4 H4 84(2)
C25 Sn1 C31 100.28(18)
C25 Sn1 Ru1 111.14(13)
C31 Sn1 Ru1 110.03(13)
C25 Sn1 Ru2 108.77(14)
C31 Sn1 Ru2 109.85(13)
Ru1 Sn1 Ru2 115.666(18)
C55 Sn2 C61 100.41(19)
C55 Sn2 Ru4 110.23(13)
C61 Sn2 Ru4 111.29(14)
C55 Sn2 Ru3 109.20(14)
C61 Sn2 Ru3 108.72(14)
Ru4 Sn2 Ru3 115.866(19)
O11 C11 Ru1 178.2(9)
O12 C12 Ru1 175.9(8)
O13 C13 Ru1 178.8(7)
O14 C14 Ru1 174.9(6)
O21 C21 Ru2 175.1(9)
O22 C22 Ru2 176.0(8)
O23 C23 Ru2 175.3(8)
O24 C24 Ru2 177.0(7)
C30 C25 C26 116.9(5)
C30 C25 Sn1 124.0(5)
C26 C25 Sn1 119.1(4)
C27 C26 C25 120.6(6)
C27 C26 H26 119.7
C25 C26 H26 119.7
C28 C27 C26 120.8(7)
C28 C27 H27 119.6
C26 C27 H27 119.6
C27 C28 C29 120.3(7)
C27 C28 H28 119.9
C29 C28 H28 119.9
C28 C29 C30 119.3(8)
C28 C29 H29 120.4
C30 C29 H29 120.4
C29 C30 C25 122.1(7)
C29 C30 H30 119.0
C25 C30 H30 119.0
C36 C31 C32 116.5(5)
C36 C31 Sn1 118.3(4)
C32 C31 Sn1 125.1(4)
C31 C32 C33 121.1(5)
C31 C32 H32 119.5
C33 C32 H32 119.5
C34 C33 C32 120.3(6)
C34 C33 H33 119.9
C32 C33 H33 119.9
C35 C34 C33 119.3(5)
C35 C34 H34 120.3
C33 C34 H34 120.3
C34 C35 C36 121.0(6)
C34 C35 H35 119.5
C36 C35 H35 119.5
C35 C36 C31 121.8(6)
C35 C36 H36 119.1
C31 C36 H36 119.1
O41 C41 Ru3 175.6(9)
O42 C42 Ru3 176.9(9)
O43 C43 Ru3 177.0(8)
O44 C44 Ru3 173.3(10)
O51 C51 Ru4 174.7(6)
O52 C52 Ru4 178.6(6)
O53 C53 Ru4 172.8(9)
O54 C54 Ru4 177.9(7)
C60 C55 C56 117.6(5)
C60 C55 Sn2 119.7(4)
C56 C55 Sn2 122.7(4)
C55 C56 C57 121.2(8)
C55 C56 H56 119.4
C57 C56 H56 119.4
C58 C57 C56 119.7(8)
C58 C57 H57 120.1
C56 C57 H57 120.1
C59 C58 C57 120.0(7)
C59 C58 H58 120.0
C57 C58 H58 120.0
C58 C59 C60 119.5(7)
C58 C59 H59 120.2
C60 C59 H59 120.2
C55 C60 C59 121.9(7)
C55 C60 H60 119.0
C59 C60 H60 119.0
C62 C61 C66 116.1(5)
C62 C61 Sn2 118.4(4)
C66 C61 Sn2 125.3(4)
C61 C62 C63 122.7(6)
C61 C62 H62 118.7
C63 C62 H62 118.7
C64 C63 C62 120.6(7)
C64 C63 H63 119.7
C62 C63 H63 119.7
C65 C64 C63 118.4(6)
C65 C64 H64 120.8
C63 C64 H64 120.8
C64 C65 C66 121.9(6)
C64 C65 H65 119.0
C66 C65 H65 119.0
C61 C66 C65 120.2(6)
C61 C66 H66 119.9
C65 C66 H66 119.9

loop_
_geom_bond_atom_site_label_1
_geom_bond_atom_site_label_2
_geom_bond_distance
Ru1 C14 1.933(8)
Ru1 C12 1.945(8)
Ru1 C11 1.953(7)
Ru1 C13 1.986(7)
Ru1 Sn1 2.7206(5)
Ru1 H1 1.87(4)
Ru2 C22 1.915(8)
Ru2 C21 1.953(9)
Ru2 C24 1.960(8)
Ru2 C23 1.969(8)
Ru2 Sn1 2.7335(6)
Ru2 H2 1.57(6)
Ru3 C44 1.883(10)
Ru3 C42 1.942(9)
Ru3 C41 1.951(8)
Ru3 C43 1.978(10)
Ru3 Sn2 2.7260(6)
Ru3 H3 1.93(4)
Ru4 C51 1.926(6)
Ru4 C53 1.937(8)
Ru4 C52 1.960(6)
Ru4 C54 1.970(7)
Ru4 Sn2 2.7219(6)
Ru4 H4 1.35(6)
Sn1 C25 2.166(5)
Sn1 C31 2.168(5)
Sn2 C55 2.167(5)
Sn2 C61 2.168(5)
O11 C11 1.116(8)
O12 C12 1.132(8)
O13 C13 1.132(7)
O14 C14 1.123(8)
O21 C21 1.133(9)
O22 C22 1.152(9)
O23 C23 1.100(9)
O24 C24 1.143(9)
O41 C41 1.107(8)
O42 C42 1.148(9)
O43 C43 1.125(9)
O44 C44 1.198(10)
O51 C51 1.134(7)
O52 C52 1.142(7)
O53 C53 1.135(8)
O54 C54 1.100(7)
C25 C30 1.381(8)
C25 C26 1.394(7)
C26 C27 1.375(8)
C26 H26 0.9300
C27 C28 1.353(11)
C27 H27 0.9300
C28 C29 1.364(12)
C28 H28 0.9300
C29 C30 1.379(10)
C29 H29 0.9300
C30 H30 0.9300
C31 C36 1.379(7)
C31 C32 1.381(7)
C32 C33 1.391(7)
C32 H32 0.9300
C33 C34 1.361(9)
C33 H33 0.9300
C34 C35 1.342(9)
C34 H34 0.9300
C35 C36 1.373(8)
C35 H35 0.9300
C36 H36 0.9300
C55 C60 1.376(7)
C55 C56 1.386(8)
C56 C57 1.389(10)
C56 H56 0.9300
C57 C58 1.378(13)
C57 H57 0.9300
C58 C59 1.370(12)
C58 H58 0.9300
C59 C60 1.387(9)
C59 H59 0.9300
C60 H60 0.9300
C61 C62 1.349(8)
C61 C66 1.378(8)
C62 C63 1.384(9)
C62 H62 0.9300
C63 C64 1.335(10)
C63 H63 0.9300
C64 C65 1.331(9)
C64 H64 0.9300
C65 C66 1.395(8)
C65 H65 0.9300
C66 H66 0.9300
